data_1501546
loop_
_publ_author_name
'Adam Duong'
'Marc-Andr\'e Dubois'
'Thierry Maris'
'Val\'erie M\'etivaud'
'Ji-Hyun Yi'
'Antonio Nanci'
'Alain Rochefort'
'Wuest,James D'

_publ_section_title
;
 Engineering Homologous Molecular Organization in 2D and 3D.
 Cocrystallization of Pyridyl-Substituted Diaminotriazines with
 Alkanecarboxylic Acids
;
_journal_name_full 'The Journal of Physical Chemistry C'
_journal_page_first 12908
_journal_page_last 12919
_journal_paper_doi 10.1021/jp201119g
_journal_volume 115
_journal_year 2011
_chemical_compound_source 'Synthesized by the authors. See text'
_chemical_formula_moiety 'C9 H18 O2, C8 H8 N6'
_chemical_formula_sum 'C17 H26 N6 O2'
_chemical_formula_weight 346.44
_space_group_IT_number 2
_symmetry_cell_setting triclinic
_symmetry_space_group_name_Hall '-P 1'
_symmetry_space_group_name_H-M 'P -1'
_atom_sites_solution_hydrogens geom
_atom_sites_solution_primary direct
_atom_sites_solution_secondary difmap
_audit_creation_method SHELXL-97
_cell_angle_alpha 67.342(2)
_cell_angle_beta 85.030(2)
_cell_angle_gamma 89.545(2)
_cell_formula_units_Z 2
_cell_length_a 8.0471(4)
_cell_length_b 10.3951(5)
_cell_length_c 11.6890(5)
_cell_measurement_reflns_used 9533
_cell_measurement_temperature 150
_cell_measurement_theta_max 67.79
_cell_measurement_theta_min 4.61
_cell_volume 898.59(7)
_computing_cell_refinement 'SAINT V7.60A(Bruker AXS, 2008)'
_computing_data_collection 'APEX2  (Bruker AXS, 2009)'
_computing_data_reduction 'SAINT V7.60A(Bruker AXS, 2008)'
_computing_molecular_graphics 'SHELXTL v6.12 (Bruker AXS, 2001)'
_computing_publication_material 'UdMX (Maris, 2004)'
_computing_structure_refinement 'SHELXL97 (Sheldrick, 2008)'
_computing_structure_solution 'SHELXS97 (Sheldrick, 2008)'
_diffrn_ambient_temperature 150
_diffrn_detector_area_resol_mean 8.3
_diffrn_measured_fraction_theta_full 0.982
_diffrn_measured_fraction_theta_max 0.982
_diffrn_measurement_device_type 'Bruker Microstar'
_diffrn_measurement_method \w
_diffrn_radiation_monochromator 'Helios optics'
_diffrn_radiation_source 'Rotating Anode'
_diffrn_radiation_type CuK\a
_diffrn_radiation_wavelength 1.54178
_diffrn_reflns_av_R_equivalents 0.054
_diffrn_reflns_av_sigmaI/netI 0.0488
_diffrn_reflns_limit_h_max 9
_diffrn_reflns_limit_h_min -9
_diffrn_reflns_limit_k_max 12
_diffrn_reflns_limit_k_min -12
_diffrn_reflns_limit_l_max 9
_diffrn_reflns_limit_l_min -13
_diffrn_reflns_number 13101
_diffrn_reflns_theta_full 68.02
_diffrn_reflns_theta_max 68.02
_diffrn_reflns_theta_min 4.61
_exptl_absorpt_coefficient_mu 0.710
_exptl_absorpt_correction_T_max 0.9315
_exptl_absorpt_correction_T_min 0.7824
_exptl_absorpt_correction_type multi-scan
_exptl_absorpt_process_details 'Sadabs (Sheldrick, 2008)'
_exptl_crystal_colour Colorless
_exptl_crystal_density_diffrn 1.280
_exptl_crystal_density_method 'not measured'
_exptl_crystal_description plate
_exptl_crystal_F_000 372
_exptl_crystal_size_max 0.20
_exptl_crystal_size_mid 0.20
_exptl_crystal_size_min 0.10
_refine_diff_density_max 0.227
_refine_diff_density_min -0.203
_refine_diff_density_rms 0.045
_refine_ls_extinction_method none
_refine_ls_goodness_of_fit_ref 1.031
_refine_ls_hydrogen_treatment constr
_refine_ls_matrix_type full
_refine_ls_number_parameters 227
_refine_ls_number_reflns 3214
_refine_ls_number_restraints 0
_refine_ls_restrained_S_all 1.031
_refine_ls_R_factor_all 0.0433
_refine_ls_R_factor_gt 0.0422
_refine_ls_shift/su_max 0.001
_refine_ls_shift/su_mean 0.000
_refine_ls_structure_factor_coef Fsqd
_refine_ls_weighting_details 'calc w=1/[\s^2^(Fo^2^)+(0.0650P)^2^+0.2135P] where P=(Fo^2^+2Fc^2^)/3'
_refine_ls_weighting_scheme calc
_refine_ls_wR_factor_gt 0.1164
_refine_ls_wR_factor_ref 0.1177
_reflns_number_gt 3069
_reflns_number_total 3214
_reflns_threshold_expression I>2\s(I)
_cod_data_source_file deposit.cif
_cod_data_source_block adam13
_cod_depositor_comments
;
 Updated values of the _geom_bond_atom_site_label_* data items to establish
 relationships between loop packets from different data loops.

 Antanas Vaitkus,
 2020-10-02
;
_cod_original_sg_symbol_H-M P-1
_cod_database_code 1501546

loop_
_symmetry_equiv_pos_as_xyz
'x, y, z'
'-x, -y, -z'

loop_
_atom_site_label
_atom_site_type_symbol
_atom_site_fract_x
_atom_site_fract_y
_atom_site_fract_z
_atom_site_U_iso_or_equiv
_atom_site_adp_type
_atom_site_occupancy
_atom_site_symmetry_multiplicity
_atom_site_calc_flag
_atom_site_refinement_flags
C1 C -0.15084(18) 2.12160(14) 0.34433(12) 0.0352(3) Uani 1 1 d .
H1 H -0.1326 2.2191 0.3000 0.042 Uiso 1 1 calc R
C2 C -0.23113(19) 2.07577(14) 0.46345(12) 0.0373(3) Uani 1 1 d .
H2 H -0.2664 2.1402 0.4996 0.045 Uiso 1 1 calc R
C3 C -0.25860(18) 1.93447(14) 0.52813(12) 0.0354(3) Uani 1 1 d .
H3 H -0.3136 1.8995 0.6099 0.042 Uiso 1 1 calc R
C4 C -0.20461(15) 1.84426(13) 0.47186(11) 0.0290(3) Uani 1 1 d .
H4 H -0.2226 1.7464 0.5141 0.035 Uiso 1 1 calc R
C5 C -0.12370(14) 1.89953(12) 0.35246(10) 0.0242(3) Uani 1 1 d .
C6 C -0.06523(13) 1.80645(12) 0.28723(10) 0.0229(3) Uani 1 1 d .
C7 C -0.00215(14) 1.59043(12) 0.29561(10) 0.0236(3) Uani 1 1 d .
C8 C 0.01212(14) 1.77551(12) 0.10932(10) 0.0240(3) Uani 1 1 d .
N1 N -0.09762(13) 2.03686(11) 0.28821(9) 0.0299(3) Uani 1 1 d .
N2 N -0.04834(12) 1.67197(10) 0.35890(9) 0.0243(2) Uani 1 1 d .
N3 N 0.02707(12) 1.63748(10) 0.17083(9) 0.0258(2) Uani 1 1 d .
N4 N -0.03654(12) 1.86532(10) 0.16390(9) 0.0240(2) Uani 1 1 d .
N5 N 0.01513(13) 1.45463(10) 0.35985(9) 0.0273(2) Uani 1 1 d .
H5A H 0.0445 1.3996 0.3206 0.033 Uiso 1 1 calc .
H5B H -0.0029 1.4199 0.4415 0.033 Uiso 1 1 calc .
N6 N 0.04595(14) 1.82775(11) -0.01360(9) 0.0310(3) Uani 1 1 d .
H6A H 0.0770 1.7724 -0.0521 0.037 Uiso 1 1 calc .
H6B H 0.0373 1.9177 -0.0565 0.037 Uiso 1 1 calc .
C9 C 0.24855(16) 1.38669(13) 0.09987(11) 0.0298(3) Uani 1 1 d .
C10 C 0.36729(17) 1.33438(14) 0.02217(12) 0.0353(3) Uani 1 1 d .
H10A H 0.4459 1.4115 -0.0301 0.042 Uiso 1 1 calc R
H10B H 0.3029 1.3082 -0.0344 0.042 Uiso 1 1 calc R
C11 C 0.46771(16) 1.20974(14) 0.09625(13) 0.0361(3) Uani 1 1 d .
H11A H 0.5707 1.2073 0.0444 0.043 Uiso 1 1 calc R
H11B H 0.5015 1.2232 0.1704 0.043 Uiso 1 1 calc R
C12 C 0.37525(16) 1.06983(14) 0.13877(12) 0.0333(3) Uani 1 1 d .
H12A H 0.3391 1.0563 0.0652 0.040 Uiso 1 1 calc R
H12B H 0.2741 1.0701 0.1933 0.040 Uiso 1 1 calc R
C13 C 0.48335(16) 0.94873(14) 0.20933(12) 0.0335(3) Uani 1 1 d .
H13A H 0.5901 0.9555 0.1581 0.040 Uiso 1 1 calc R
H13B H 0.5094 0.9578 0.2872 0.040 Uiso 1 1 calc R
C14 C 0.40290(16) 0.80569(14) 0.24189(13) 0.0347(3) Uani 1 1 d .
H14A H 0.3583 0.8026 0.1666 0.042 Uiso 1 1 calc R
H14B H 0.3076 0.7921 0.3053 0.042 Uiso 1 1 calc R
C15 C 0.52227(15) 0.68628(14) 0.29141(12) 0.0321(3) Uani 1 1 d .
H15A H 0.6211 0.7032 0.2303 0.039 Uiso 1 1 calc R
H15B H 0.5611 0.6857 0.3697 0.039 Uiso 1 1 calc R
C16 C 0.44504(17) 0.54363(14) 0.31638(13) 0.0367(3) Uani 1 1 d .
H16A H 0.3592 0.5193 0.3879 0.044 Uiso 1 1 calc R
H16B H 0.3886 0.5488 0.2428 0.044 Uiso 1 1 calc R
C17 C 0.57172(19) 0.42869(15) 0.34425(15) 0.0428(3) Uani 1 1 d .
H17A H 0.6553 0.4504 0.2728 0.064 Uiso 1 1 calc R
H17B H 0.5147 0.3397 0.3601 0.064 Uiso 1 1 calc R
H17C H 0.6269 0.4218 0.4178 0.064 Uiso 1 1 calc R
O1 O 0.21262(14) 1.32547(10) 0.21044(8) 0.0410(3) Uani 1 1 d .
O2 O 0.18796(14) 1.50899(11) 0.03479(8) 0.0438(3) Uani 1 1 d .
H2A H 0.1358 1.5405 0.0834 0.066 Uiso 1 1 calc .

loop_
_atom_site_aniso_label
_atom_site_aniso_U_11
_atom_site_aniso_U_22
_atom_site_aniso_U_33
_atom_site_aniso_U_23
_atom_site_aniso_U_13
_atom_site_aniso_U_12
C1 0.0477(8) 0.0249(6) 0.0334(7) -0.0122(5) -0.0008(6) 0.0021(5)
C2 0.0502(8) 0.0344(7) 0.0313(7) -0.0175(6) -0.0033(6) 0.0112(6)
C3 0.0442(7) 0.0363(7) 0.0233(6) -0.0100(5) 0.0013(5) 0.0111(6)
C4 0.0339(6) 0.0266(6) 0.0232(6) -0.0062(5) -0.0015(5) 0.0071(5)
C5 0.0253(6) 0.0242(6) 0.0220(6) -0.0072(5) -0.0038(4) 0.0034(4)
C6 0.0213(5) 0.0240(6) 0.0218(5) -0.0069(5) -0.0025(4) 0.0016(4)
C7 0.0226(5) 0.0246(6) 0.0221(5) -0.0074(4) -0.0015(4) 0.0013(4)
C8 0.0240(5) 0.0243(6) 0.0222(5) -0.0073(5) -0.0025(4) 0.0029(4)
N1 0.0373(6) 0.0244(5) 0.0267(5) -0.0090(4) 0.0000(4) 0.0005(4)
N2 0.0268(5) 0.0232(5) 0.0208(5) -0.0064(4) -0.0012(4) 0.0026(4)
N3 0.0309(5) 0.0235(5) 0.0211(5) -0.0065(4) -0.0019(4) 0.0034(4)
N4 0.0263(5) 0.0230(5) 0.0203(5) -0.0059(4) -0.0008(4) 0.0026(4)
N5 0.0365(6) 0.0214(5) 0.0212(5) -0.0059(4) 0.0002(4) 0.0041(4)
N6 0.0458(6) 0.0246(5) 0.0193(5) -0.0058(4) 0.0004(4) 0.0074(4)
C9 0.0340(6) 0.0283(6) 0.0278(6) -0.0121(5) -0.0003(5) -0.0010(5)
C10 0.0400(7) 0.0348(7) 0.0313(6) -0.0149(5) 0.0051(5) -0.0006(6)
C11 0.0317(6) 0.0396(7) 0.0406(7) -0.0207(6) 0.0025(5) 0.0029(5)
C12 0.0325(6) 0.0371(7) 0.0349(7) -0.0190(6) -0.0034(5) 0.0048(5)
C13 0.0299(6) 0.0381(7) 0.0375(7) -0.0199(6) -0.0037(5) 0.0050(5)
C14 0.0303(6) 0.0389(7) 0.0389(7) -0.0192(6) -0.0039(5) 0.0031(5)
C15 0.0290(6) 0.0361(7) 0.0342(7) -0.0171(6) -0.0023(5) 0.0018(5)
C16 0.0323(7) 0.0368(7) 0.0432(7) -0.0183(6) -0.0011(5) 0.0001(5)
C17 0.0410(8) 0.0351(7) 0.0505(8) -0.0147(6) -0.0025(6) 0.0030(6)
O1 0.0593(6) 0.0300(5) 0.0286(5) -0.0084(4) 0.0076(4) 0.0088(4)
O2 0.0613(6) 0.0394(6) 0.0267(5) -0.0097(4) 0.0008(4) 0.0186(5)

loop_
_atom_type_symbol
_atom_type_description
_atom_type_scat_dispersion_real
_atom_type_scat_dispersion_imag
_atom_type_scat_source
C C 0.0181 0.0091 'International Tables Vol C Tables 4.2.6.8 and 6.1.1.4'
H H 0.0000 0.0000 'International Tables Vol C Tables 4.2.6.8 and 6.1.1.4'
N N 0.0311 0.0180 'International Tables Vol C Tables 4.2.6.8 and 6.1.1.4'
O O 0.0492 0.0322 'International Tables Vol C Tables 4.2.6.8 and 6.1.1.4'

loop_
_geom_angle_atom_site_label_1
_geom_angle_atom_site_label_2
_geom_angle_atom_site_label_3
_geom_angle
_geom_angle_publ_flag
N1 C1 C2 123.89(12) y
N1 C1 H1 118.1 ?
C2 C1 H1 118.1 ?
C3 C2 C1 118.39(12) y
C3 C2 H2 120.8 ?
C1 C2 H2 120.8 ?
C2 C3 C4 118.83(11) y
C2 C3 H3 120.6 ?
C4 C3 H3 120.6 ?
C3 C4 C5 118.81(11) y
C3 C4 H4 120.6 ?
C5 C4 H4 120.6 ?
N1 C5 C4 122.88(11) y
N1 C5 C6 116.35(10) y
C4 C5 C6 120.75(11) y
N4 C6 N2 126.55(10) y
N4 C6 C5 116.87(10) y
N2 C6 C5 116.57(10) y
N5 C7 N3 117.28(10) y
N5 C7 N2 118.47(10) y
N3 C7 N2 124.24(10) y
N6 C8 N3 117.88(10) y
N6 C8 N4 117.59(10) y
N3 C8 N4 124.53(10) y
C1 N1 C5 117.19(11) y
C6 N2 C7 114.59(9) y
C8 N3 C7 115.62(10) y
C6 N4 C8 114.38(10) y
C7 N5 H5A 120 ?
C7 N5 H5B 120 ?
H5A N5 H5B 120 ?
C8 N6 H6A 120 ?
C8 N6 H6B 120 ?
H6A N6 H6B 120 ?
O1 C9 O2 122.92(11) y
O1 C9 C10 124.38(12) y
O2 C9 C10 112.69(11) y
C9 C10 C11 114.72(11) y
C9 C10 H10A 108.6 ?
C11 C10 H10A 108.6 ?
C9 C10 H10B 108.6 ?
C11 C10 H10B 108.6 ?
H10A C10 H10B 107.6 ?
C12 C11 C10 114.41(11) y
C12 C11 H11A 108.7 ?
C10 C11 H11A 108.7 ?
C12 C11 H11B 108.7 ?
C10 C11 H11B 108.7 ?
H11A C11 H11B 107.6 ?
C11 C12 C13 112.08(11) y
C11 C12 H12A 109.2 ?
C13 C12 H12A 109.2 ?
C11 C12 H12B 109.2 ?
C13 C12 H12B 109.2 ?
H12A C12 H12B 107.9 ?
C14 C13 C12 114.01(11) y
C14 C13 H13A 108.7 ?
C12 C13 H13A 108.7 ?
C14 C13 H13B 108.7 ?
C12 C13 H13B 108.7 ?
H13A C13 H13B 107.6 ?
C13 C14 C15 113.53(11) y
C13 C14 H14A 108.9 ?
C15 C14 H14A 108.9 ?
C13 C14 H14B 108.9 ?
C15 C14 H14B 108.9 ?
H14A C14 H14B 107.7 ?
C16 C15 C14 113.63(11) y
C16 C15 H15A 108.8 ?
C14 C15 H15A 108.8 ?
C16 C15 H15B 108.8 ?
C14 C15 H15B 108.8 ?
H15A C15 H15B 107.7 ?
C17 C16 C15 113.27(11) y
C17 C16 H16A 108.9 ?
C15 C16 H16A 108.9 ?
C17 C16 H16B 108.9 ?
C15 C16 H16B 108.9 ?
H16A C16 H16B 107.7 ?
C16 C17 H17A 109.5 ?
C16 C17 H17B 109.5 ?
H17A C17 H17B 109.5 ?
C16 C17 H17C 109.5 ?
H17A C17 H17C 109.5 ?
H17B C17 H17C 109.5 ?
C9 O2 H2A 109.5 ?

loop_
_geom_bond_atom_site_label_1
_geom_bond_atom_site_label_2
_geom_bond_distance
_geom_bond_publ_flag
C1 N1 1.3343(17) y
C1 C2 1.3860(19) y
C1 H1 0.95 ?
C2 C3 1.378(2) y
C2 H2 0.95 ?
C3 C4 1.3856(18) y
C3 H3 0.95 ?
C4 C5 1.3901(17) y
C4 H4 0.95 ?
C5 N1 1.3407(16) y
C5 C6 1.4960(16) y
C6 N4 1.3308(15) y
C6 N2 1.3375(15) y
C7 N5 1.3321(15) y
C7 N3 1.3471(15) y
C7 N2 1.3543(15) y
C8 N6 1.3292(15) y
C8 N3 1.3445(15) y
C8 N4 1.3571(15) y
N5 H5A 0.88 ?
N5 H5B 0.88 ?
N6 H6A 0.88 ?
N6 H6B 0.88 ?
C9 O1 1.2097(15) y
C9 O2 1.3198(16) y
C9 C10 1.5018(18) y
C10 C11 1.5237(19) y
C10 H10A 0.99 ?
C10 H10B 0.99 ?
C11 C12 1.5206(19) y
C11 H11A 0.99 ?
C11 H11B 0.99 ?
C12 C13 1.5259(18) y
C12 H12A 0.99 ?
C12 H12B 0.99 ?
C13 C14 1.5204(19) y
C13 H13A 0.99 ?
C13 H13B 0.99 ?
C14 C15 1.5239(18) y
C14 H14A 0.99 ?
C14 H14B 0.99 ?
C15 C16 1.5232(18) y
C15 H15A 0.99 ?
C15 H15B 0.99 ?
C16 C17 1.520(2) y
C16 H16A 0.99 ?
C16 H16B 0.99 ?
C17 H17A 0.98 ?
C17 H17B 0.98 ?
C17 H17C 0.98 ?
O2 H2A 0.84 ?

loop_
_geom_hbond_atom_site_label_D
_geom_hbond_atom_site_label_H
_geom_hbond_atom_site_label_A
_geom_hbond_distance_DH
_geom_hbond_distance_HA
_geom_hbond_distance_DA
_geom_hbond_angle_DHA
_geom_hbond_site_symmetry_A
N5 H5B N2 0.88 2.23 3.0700(14) 159.9 2_586
N5 H5A O1 0.88 2.13 2.9445(13) 154 .
N6 H6B N4 0.88 2.12 2.9954(15) 175.6 2_595
O2 H2A N3 0.84 1.86 2.6909(14) 171 .

loop_
_geom_torsion_atom_site_label_1
_geom_torsion_atom_site_label_2
_geom_torsion_atom_site_label_3
_geom_torsion_atom_site_label_4
_geom_torsion
_geom_torsion_publ_flag
N1 C1 C2 C3 -0.3(2) y
C1 C2 C3 C4 0.2(2) y
C2 C3 C4 C5 0.4(2) y
C3 C4 C5 N1 -1.05(18) y
C3 C4 C5 C6 -179.16(11) y
N1 C5 C6 N4 -18.16(15) y
C4 C5 C6 N4 160.07(11) y
N1 C5 C6 N2 162.35(10) y
C4 C5 C6 N2 -19.42(16) y
C2 C1 N1 C5 -0.3(2) y
C4 C5 N1 C1 0.99(18) y
C6 C5 N1 C1 179.18(10) y
N4 C6 N2 C7 -2.15(17) y
C5 C6 N2 C7 177.28(9) y
N5 C7 N2 C6 -179.03(10) y
N3 C7 N2 C6 0.63(16) y
N6 C8 N3 C7 177.48(10) y
N4 C8 N3 C7 -3.10(17) y
N5 C7 N3 C8 -178.55(10) y
N2 C7 N3 C8 1.78(17) y
N2 C6 N4 C8 1.02(16) y
C5 C6 N4 C8 -178.41(9) y
N6 C8 N4 C6 -178.77(10) y
N3 C8 N4 C6 1.80(16) y
O1 C9 C10 C11 -11.18(19) y
O2 C9 C10 C11 167.97(11) y
C9 C10 C11 C12 81.80(14) y
C10 C11 C12 C13 178.45(11) y
C11 C12 C13 C14 -173.89(11) y
C12 C13 C14 C15 169.79(11) y
C13 C14 C15 C16 -176.36(11) y
C14 C15 C16 C17 170.11(12) y
